data_1553049
loop_
_publ_author_name
'Shen, Kun'
'Han, Xiuling'
'Xia, Guoqin'
'Lu, Xiyan'

_publ_section_title
;
 Cationic Pd(ii)-catalyzed cyclization of N-tosyl-aniline tethered alkynyl
 ketones initiated by hydropalladation of alkynes: a facile way to
 1,2-dihydro or 1,2,3,4-tetrahydroquinoline derivatives
;
_journal_issue 2
_journal_name_full 'Organic Chemistry Frontiers'
_journal_page_first 145
_journal_paper_doi 10.1039/C4QO00286E
_journal_volume 2
_journal_year 2015
_chemical_formula_sum 'C26 H28 Cl N O3 S Si'
_chemical_formula_weight 498.09
_chemical_name_systematic cd214703
_space_group_crystal_system monoclinic
_space_group_IT_number 15
_space_group_name_Hall '-C 2yc'
_space_group_name_H-M_alt 'C 1 2/c 1'
_atom_sites_solution_hydrogens mixed
_audit_creation_method SHELXL-2013
_audit_update_record
;
2014-12-08 deposited with the CCDC.
2015-01-16 downloaded from the CCDC.
;
_cell_angle_alpha 90
_cell_angle_beta 92.633(2)
_cell_angle_gamma 90
_cell_formula_units_Z 8
_cell_length_a 32.673(2)
_cell_length_b 12.2122(8)
_cell_length_c 12.9554(9)
_cell_measurement_reflns_used 4555
_cell_measurement_temperature 293(2)
_cell_measurement_theta_max 55.215
_cell_measurement_theta_min 4.715
_cell_volume 5163.9(6)
_computing_cell_refinement 'Bruker SMART'
_computing_data_collection 'Bruker SMART'
_computing_data_reduction 'Bruker SHELXTL'
_computing_molecular_graphics 'Bruker SHELXTL'
_computing_publication_material 'Bruker SHELXTL'
_computing_structure_refinement 'SHELXL-2013 (Sheldrick, 2013)'
_computing_structure_solution 'Bruker SHELXTL'
_diffrn_ambient_temperature 293(2)
_diffrn_measured_fraction_theta_full 0.999
_diffrn_measured_fraction_theta_max 0.999
_diffrn_measurement_device_type 'CCD area detector'
_diffrn_measurement_method 'phi and omega scans'
_diffrn_radiation_type MoK\a
_diffrn_radiation_wavelength 0.71073
_diffrn_reflns_av_R_equivalents 0.0322
_diffrn_reflns_av_unetI/netI 0.0329
_diffrn_reflns_Laue_measured_fraction_full 0.999
_diffrn_reflns_Laue_measured_fraction_max 0.999
_diffrn_reflns_limit_h_max 40
_diffrn_reflns_limit_h_min -39
_diffrn_reflns_limit_k_max 15
_diffrn_reflns_limit_k_min -15
_diffrn_reflns_limit_l_max 15
_diffrn_reflns_limit_l_min -8
_diffrn_reflns_number 15390
_diffrn_reflns_point_group_measured_fraction_full 0.999
_diffrn_reflns_point_group_measured_fraction_max 0.999
_diffrn_reflns_theta_full 25.242
_diffrn_reflns_theta_max 25.992
_diffrn_reflns_theta_min 1.780
_exptl_absorpt_coefficient_mu 0.303
_exptl_absorpt_correction_T_max 0.7457
_exptl_absorpt_correction_T_min 0.4563
_exptl_absorpt_correction_type multi-scan
_exptl_absorpt_process_details sadabs
_exptl_crystal_colour colorless
_exptl_crystal_density_diffrn 1.281
_exptl_crystal_description prismatic
_exptl_crystal_F_000 2096
_exptl_crystal_size_max 0.211
_exptl_crystal_size_mid 0.165
_exptl_crystal_size_min 0.112
_refine_diff_density_max 0.322
_refine_diff_density_min -0.342
_refine_diff_density_rms 0.046
_refine_ls_extinction_method none
_refine_ls_goodness_of_fit_ref 1.021
_refine_ls_hydrogen_treatment mixed
_refine_ls_matrix_type full
_refine_ls_number_parameters 306
_refine_ls_number_reflns 5066
_refine_ls_number_restraints 0
_refine_ls_restrained_S_all 1.021
_refine_ls_R_factor_all 0.0564
_refine_ls_R_factor_gt 0.0459
_refine_ls_shift/su_max 0.017
_refine_ls_shift/su_mean 0.000
_refine_ls_structure_factor_coef Fsqd
_refine_ls_weighting_details 'w=1/[\s^2^(Fo^2^)+(0.0641P)^2^+3.1071P] where P=(Fo^2^+2Fc^2^)/3'
_refine_ls_weighting_scheme calc
_refine_ls_wR_factor_gt 0.1166
_refine_ls_wR_factor_ref 0.1241
_reflns_Friedel_coverage 0.000
_reflns_number_gt 4155
_reflns_number_total 5066
_reflns_threshold_expression 'I > 2\s(I)'
_cod_data_source_file c4qo00286e2.cif
_cod_data_source_block cd214703
_cod_original_sg_symbol_H-M 'C 2/c'
_cod_database_code 1553049
_shelx_space_group_comment
; 
The symmetry employed for this shelxl refinement is uniquely defined 
by the following loop, which should always be used as a source of 
symmetry information in preference to the above space-group names. 
They are only intended as comments. 
;
_shelxl_version_number 2013-4

loop_
_space_group_symop_operation_xyz
'x, y, z'
'-x, y, -z+1/2'
'x+1/2, y+1/2, z'
'-x+1/2, y+1/2, -z+1/2'
'-x, -y, -z'
'x, -y, z-1/2'
'-x+1/2, -y+1/2, -z'
'x+1/2, -y+1/2, z-1/2'

loop_
_atom_site_label
_atom_site_type_symbol
_atom_site_fract_x
_atom_site_fract_y
_atom_site_fract_z
_atom_site_U_iso_or_equiv
_atom_site_adp_type
_atom_site_occupancy
_atom_site_site_symmetry_order
_atom_site_calc_flag
_atom_site_refinement_flags_posn
_atom_site_refinement_flags_adp
S1 S 0.35724(2) 0.49057(4) 0.13602(4) 0.04396(16) Uani 1 1 d . .
Si1 Si 0.34689(2) 1.00486(5) 0.09670(5) 0.04674(17) Uani 1 1 d . .
Cl1 Cl 0.46941(2) 0.90214(6) 0.36927(6) 0.0809(2) Uani 1 1 d . .
N1 N 0.39030(5) 0.57628(12) 0.08515(12) 0.0381(4) Uani 1 1 d . .
O1 O 0.37376(5) 0.75220(12) -0.14640(11) 0.0461(4) Uani 1 1 d . .
O2 O 0.34089(5) 0.42651(12) 0.05212(13) 0.0592(4) Uani 1 1 d . .
O3 O 0.37764(5) 0.43706(12) 0.22186(12) 0.0574(4) Uani 1 1 d . .
C1 C 0.41039(6) 0.65477(15) 0.15270(14) 0.0366(4) Uani 1 1 d . .
C2 C 0.43303(6) 0.62073(18) 0.24049(16) 0.0478(5) Uani 1 1 d . .
H2 H 0.4362 0.5463 0.2539 0.057 Uiso 1 1 calc R U
C3 C 0.45087(7) 0.6962(2) 0.30776(17) 0.0563(6) Uani 1 1 d . .
H3 H 0.4651 0.6731 0.3676 0.068 Uiso 1 1 calc R U
C4 C 0.44733(6) 0.80600(19) 0.28535(17) 0.0513(5) Uani 1 1 d . .
C5 C 0.42754(6) 0.84079(17) 0.19507(16) 0.0453(5) Uani 1 1 d . .
H5 H 0.4273 0.9149 0.1786 0.054 Uiso 1 1 calc R U
C6 C 0.40798(5) 0.76658(15) 0.12846(14) 0.0358(4) Uani 1 1 d . .
C7 C 0.38844(6) 0.80249(14) 0.02958(14) 0.0354(4) Uani 1 1 d . .
C8 C 0.39582(6) 0.71906(14) -0.05461(14) 0.0361(4) Uani 1 1 d . .
C9 C 0.37588(6) 0.61295(15) -0.01963(15) 0.0399(4) Uani 1 1 d . .
H9A H 0.3464 0.6233 -0.0204 0.048 Uiso 1 1 calc R U
H9B H 0.3814 0.5556 -0.0689 0.048 Uiso 1 1 calc R U
C10 C 0.44118(6) 0.70852(15) -0.07481(14) 0.0388(4) Uani 1 1 d . .
C11 C 0.46274(8) 0.80229(19) -0.0970(2) 0.0626(6) Uani 1 1 d . .
H11 H 0.4496 0.8699 -0.0959 0.075 Uiso 1 1 calc R U
C12 C 0.50335(8) 0.7971(2) -0.1206(2) 0.0778(8) Uani 1 1 d . .
H12 H 0.5175 0.8608 -0.1357 0.093 Uiso 1 1 calc R U
C13 C 0.52309(8) 0.6974(3) -0.1220(2) 0.0698(7) Uani 1 1 d . .
H13 H 0.5506 0.6939 -0.1372 0.084 Uiso 1 1 calc R U
C14 C 0.50223(7) 0.6044(2) -0.10102(19) 0.0612(6) Uani 1 1 d . .
H14 H 0.5155 0.5371 -0.1029 0.073 Uiso 1 1 calc R U
C15 C 0.46141(7) 0.60916(18) -0.07689(17) 0.0502(5) Uani 1 1 d . .
H15 H 0.4475 0.5450 -0.0620 0.060 Uiso 1 1 calc R U
C16 C 0.36686(6) 0.89434(15) 0.01316(15) 0.0431(5) Uani 1 1 d . .
H16 H 0.3602 0.9060 -0.0566 0.052 Uiso 1 1 calc R U
C17 C 0.33973(11) 0.9658(3) 0.2330(2) 0.0903(10) Uani 1 1 d . .
H17A H 0.3653 0.9727 0.2720 0.135 Uiso 1 1 calc R U
H17B H 0.3304 0.8913 0.2358 0.135 Uiso 1 1 calc R U
H17C H 0.3197 1.0131 0.2619 0.135 Uiso 1 1 calc R U
C18 C 0.37993(11) 1.1268(2) 0.0920(3) 0.1043(12) Uani 1 1 d . .
H18A H 0.4052 1.1132 0.1308 0.156 Uiso 1 1 calc R U
H18B H 0.3662 1.1882 0.1213 0.156 Uiso 1 1 calc R U
H18C H 0.3856 1.1426 0.0215 0.156 Uiso 1 1 calc R U
C19 C 0.29545(10) 1.0365(4) 0.0374(3) 0.1253(17) Uani 1 1 d . .
H19A H 0.2841 1.0983 0.0718 0.188 Uiso 1 1 calc R U
H19B H 0.2778 0.9743 0.0441 0.188 Uiso 1 1 calc R U
H19C H 0.2978 1.0532 -0.0345 0.188 Uiso 1 1 calc R U
C20 C 0.31855(6) 0.57444(16) 0.18339(17) 0.0466(5) Uani 1 1 d . .
C21 C 0.32248(7) 0.6167(2) 0.28191(19) 0.0577(6) Uani 1 1 d . .
H21 H 0.3447 0.5975 0.3256 0.069 Uiso 1 1 calc R U
C22 C 0.29288(8) 0.6880(2) 0.3148(2) 0.0688(7) Uani 1 1 d . .
H22 H 0.2954 0.7165 0.3814 0.083 Uiso 1 1 calc R U
C23 C 0.25975(7) 0.7178(2) 0.2512(3) 0.0686(7) Uani 1 1 d . .
C24 C 0.25621(7) 0.6725(2) 0.1541(3) 0.0736(8) Uani 1 1 d . .
H24 H 0.2337 0.6906 0.1109 0.088 Uiso 1 1 calc R U
C25 C 0.28512(7) 0.6011(2) 0.1189(2) 0.0607(6) Uani 1 1 d . .
H25 H 0.2822 0.5712 0.0529 0.073 Uiso 1 1 calc R U
C26 C 0.22861(9) 0.7992(3) 0.2871(3) 0.1052(12) Uani 1 1 d . .
H26A H 0.2348 0.8174 0.3582 0.158 Uiso 1 1 calc R U
H26B H 0.2017 0.7677 0.2801 0.158 Uiso 1 1 calc R U
H26C H 0.2296 0.8643 0.2457 0.158 Uiso 1 1 calc R U
H1 H 0.3755(8) 0.707(2) -0.191(2) 0.067(8) Uiso 1 1 d . .

loop_
_atom_site_aniso_label
_atom_site_aniso_U_11
_atom_site_aniso_U_22
_atom_site_aniso_U_33
_atom_site_aniso_U_23
_atom_site_aniso_U_13
_atom_site_aniso_U_12
S1 0.0531(3) 0.0313(2) 0.0480(3) 0.0060(2) 0.0076(2) -0.0016(2)
Si1 0.0488(3) 0.0419(3) 0.0493(4) -0.0123(3) -0.0005(3) 0.0062(2)
Cl1 0.0878(5) 0.0835(5) 0.0681(4) -0.0320(4) -0.0328(4) 0.0073(4)
N1 0.0456(9) 0.0335(8) 0.0354(8) 0.0039(7) 0.0025(7) -0.0016(6)
O1 0.0680(10) 0.0399(8) 0.0293(7) -0.0032(6) -0.0077(6) 0.0086(7)
O2 0.0756(10) 0.0386(8) 0.0637(10) -0.0062(7) 0.0083(8) -0.0150(7)
O3 0.0697(10) 0.0440(8) 0.0593(10) 0.0214(7) 0.0101(8) 0.0062(7)
C1 0.0398(9) 0.0386(10) 0.0316(9) -0.0001(8) 0.0030(8) 0.0031(8)
C2 0.0530(12) 0.0479(11) 0.0421(11) 0.0070(10) -0.0038(9) 0.0076(9)
C3 0.0588(13) 0.0689(15) 0.0396(11) -0.0001(11) -0.0140(10) 0.0114(11)
C4 0.0515(12) 0.0582(13) 0.0430(12) -0.0122(10) -0.0108(9) 0.0064(10)
C5 0.0501(11) 0.0418(11) 0.0433(11) -0.0060(9) -0.0040(9) 0.0037(9)
C6 0.0390(9) 0.0377(10) 0.0308(9) -0.0025(8) 0.0017(8) 0.0035(7)
C7 0.0422(9) 0.0325(9) 0.0315(9) -0.0012(7) 0.0011(8) -0.0008(7)
C8 0.0488(10) 0.0306(9) 0.0286(9) 0.0001(7) -0.0013(8) 0.0019(8)
C9 0.0493(10) 0.0363(10) 0.0338(10) -0.0004(8) -0.0019(8) -0.0029(8)
C10 0.0502(11) 0.0370(10) 0.0293(9) -0.0045(8) 0.0034(8) -0.0018(8)
C11 0.0663(14) 0.0447(12) 0.0782(17) -0.0087(12) 0.0201(13) -0.0080(11)
C12 0.0702(16) 0.0686(17) 0.097(2) -0.0155(16) 0.0272(15) -0.0247(14)
C13 0.0503(13) 0.095(2) 0.0647(16) -0.0135(15) 0.0104(12) -0.0027(13)
C14 0.0624(14) 0.0680(15) 0.0536(14) 0.0011(12) 0.0076(11) 0.0185(12)
C15 0.0584(13) 0.0454(11) 0.0473(12) 0.0023(10) 0.0067(10) 0.0067(10)
C16 0.0568(12) 0.0375(10) 0.0344(10) -0.0025(8) -0.0026(9) 0.0050(9)
C17 0.113(2) 0.097(2) 0.0624(18) -0.0135(17) 0.0274(17) 0.016(2)
C18 0.115(3) 0.0526(16) 0.150(3) -0.0232(19) 0.051(2) -0.0155(17)
C19 0.084(2) 0.171(4) 0.116(3) -0.073(3) -0.042(2) 0.067(2)
C20 0.0454(11) 0.0415(11) 0.0536(13) 0.0054(9) 0.0098(10) -0.0044(8)
C21 0.0556(13) 0.0625(14) 0.0557(14) 0.0031(12) 0.0086(11) 0.0047(11)
C22 0.0685(16) 0.0679(16) 0.0716(17) -0.0116(14) 0.0189(14) 0.0023(13)
C23 0.0507(13) 0.0586(14) 0.098(2) -0.0023(14) 0.0171(14) 0.0011(11)
C24 0.0441(13) 0.0768(17) 0.099(2) 0.0019(16) -0.0023(13) 0.0044(12)
C25 0.0468(12) 0.0688(15) 0.0663(16) -0.0041(13) -0.0010(11) -0.0048(11)
C26 0.0711(18) 0.083(2) 0.164(4) -0.017(2) 0.026(2) 0.0225(16)

loop_
_atom_type_symbol
_atom_type_description
_atom_type_scat_dispersion_real
_atom_type_scat_dispersion_imag
_atom_type_scat_source
C C 0.0033 0.0016 'International Tables Vol C Tables 4.2.6.8 and 6.1.1.4'
H H 0.0000 0.0000 'International Tables Vol C Tables 4.2.6.8 and 6.1.1.4'
N N 0.0061 0.0033 'International Tables Vol C Tables 4.2.6.8 and 6.1.1.4'
O O 0.0106 0.0060 'International Tables Vol C Tables 4.2.6.8 and 6.1.1.4'
S S 0.1246 0.1234 'International Tables Vol C Tables 4.2.6.8 and 6.1.1.4'
Cl Cl 0.1484 0.1585 'International Tables Vol C Tables 4.2.6.8 and 6.1.1.4'
Si Si 0.0817 0.0704 'International Tables Vol C Tables 4.2.6.8 and 6.1.1.4'

loop_
_geom_angle_atom_site_label_1
_geom_angle_atom_site_label_2
_geom_angle_atom_site_label_3
_geom_angle
O2 S1 O3 119.25(10)
O2 S1 N1 105.74(9)
O3 S1 N1 107.96(9)
O2 S1 C20 109.62(10)
O3 S1 C20 108.18(10)
N1 S1 C20 105.20(9)
C18 Si1 C17 109.82(18)
C18 Si1 C19 109.8(2)
C17 Si1 C19 107.24(19)
C18 Si1 C16 110.15(12)
C17 Si1 C16 115.40(12)
C19 Si1 C16 104.15(12)
C1 N1 C9 118.20(14)
C1 N1 S1 117.77(12)
C9 N1 S1 111.57(12)
C8 O1 H1 110.8(19)
C2 C1 C6 119.75(18)
C2 C1 N1 120.63(17)
C6 C1 N1 119.60(16)
C3 C2 C1 120.7(2)
C3 C2 H2 119.7
C1 C2 H2 119.7
C4 C3 C2 119.3(2)
C4 C3 H3 120.4
C2 C3 H3 120.4
C3 C4 C5 120.8(2)
C3 C4 Cl1 119.93(17)
C5 C4 Cl1 119.27(17)
C4 C5 C6 120.78(19)
C4 C5 H5 119.6
C6 C5 H5 119.6
C5 C6 C1 118.51(17)
C5 C6 C7 121.06(17)
C1 C6 C7 120.18(16)
C16 C7 C6 126.38(17)
C16 C7 C8 123.24(17)
C6 C7 C8 110.37(15)
O1 C8 C7 108.58(14)
O1 C8 C10 109.92(15)
C7 C8 C10 111.58(15)
O1 C8 C9 106.43(15)
C7 C8 C9 105.76(15)
C10 C8 C9 114.26(15)
N1 C9 C8 113.89(15)
N1 C9 H9A 108.8
C8 C9 H9A 108.8
N1 C9 H9B 108.8
C8 C9 H9B 108.8
H9A C9 H9B 107.7
C11 C10 C15 118.3(2)
C11 C10 C8 118.38(18)
C15 C10 C8 123.21(18)
C12 C11 C10 120.9(2)
C12 C11 H11 119.5
C10 C11 H11 119.5
C11 C12 C13 120.0(2)
C11 C12 H12 120.0
C13 C12 H12 120.0
C14 C13 C12 119.7(2)
C14 C13 H13 120.1
C12 C13 H13 120.1
C13 C14 C15 120.5(2)
C13 C14 H14 119.7
C15 C14 H14 119.7
C10 C15 C14 120.5(2)
C10 C15 H15 119.8
C14 C15 H15 119.8
C7 C16 Si1 135.27(16)
C7 C16 H16 112.4
Si1 C16 H16 112.4
Si1 C17 H17A 109.5
Si1 C17 H17B 109.5
H17A C17 H17B 109.5
Si1 C17 H17C 109.5
H17A C17 H17C 109.5
H17B C17 H17C 109.5
Si1 C18 H18A 109.5
Si1 C18 H18B 109.5
H18A C18 H18B 109.5
Si1 C18 H18C 109.5
H18A C18 H18C 109.5
H18B C18 H18C 109.5
Si1 C19 H19A 109.5
Si1 C19 H19B 109.5
H19A C19 H19B 109.5
Si1 C19 H19C 109.5
H19A C19 H19C 109.5
H19B C19 H19C 109.5
C21 C20 C25 120.6(2)
C21 C20 S1 120.23(17)
C25 C20 S1 119.09(18)
C20 C21 C22 119.0(2)
C20 C21 H21 120.5
C22 C21 H21 120.5
C23 C22 C21 121.5(3)
C23 C22 H22 119.3
C21 C22 H22 119.3
C24 C23 C22 118.2(2)
C24 C23 C26 121.1(3)
C22 C23 C26 120.7(3)
C23 C24 C25 121.8(3)
C23 C24 H24 119.1
C25 C24 H24 119.1
C24 C25 C20 118.9(2)
C24 C25 H25 120.6
C20 C25 H25 120.6
C23 C26 H26A 109.5
C23 C26 H26B 109.5
H26A C26 H26B 109.5
C23 C26 H26C 109.5
H26A C26 H26C 109.5
H26B C26 H26C 109.5

loop_
_geom_bond_atom_site_label_1
_geom_bond_atom_site_label_2
_geom_bond_distance
S1 O2 1.4233(16)
S1 O3 1.4283(16)
S1 N1 1.6619(16)
S1 C20 1.759(2)
Si1 C18 1.842(3)
Si1 C17 1.855(3)
Si1 C19 1.856(3)
Si1 C16 1.866(2)
Cl1 C4 1.735(2)
N1 C1 1.436(2)
N1 C9 1.485(2)
O1 C8 1.421(2)
O1 H1 0.80(3)
C1 C2 1.392(3)
C1 C6 1.402(3)
C2 C3 1.379(3)
C2 H2 0.9300
C3 C4 1.376(3)
C3 H3 0.9300
C4 C5 1.377(3)
C5 C6 1.387(3)
C5 H5 0.9300
C6 C7 1.472(2)
C7 C16 1.337(3)
C7 C8 1.520(2)
C8 C10 1.522(3)
C8 C9 1.529(3)
C9 H9A 0.9700
C9 H9B 0.9700
C10 C11 1.381(3)
C10 C15 1.383(3)
C11 C12 1.377(3)
C11 H11 0.9300
C12 C13 1.378(4)
C12 H12 0.9300
C13 C14 1.359(4)
C13 H13 0.9300
C14 C15 1.385(3)
C14 H14 0.9300
C15 H15 0.9300
C16 H16 0.9300
C17 H17A 0.9600
C17 H17B 0.9600
C17 H17C 0.9600
C18 H18A 0.9600
C18 H18B 0.9600
C18 H18C 0.9600
C19 H19A 0.9600
C19 H19B 0.9600
C19 H19C 0.9600
C20 C21 1.377(3)
C20 C25 1.383(3)
C21 C22 1.383(3)
C21 H21 0.9300
C22 C23 1.379(4)
C22 H22 0.9300
C23 C24 1.375(4)
C23 C26 1.511(4)
C24 C25 1.379(4)
C24 H24 0.9300
C25 H25 0.9300
C26 H26A 0.9600
C26 H26B 0.9600
C26 H26C 0.9600

loop_
_geom_hbond_atom_site_label_D
_geom_hbond_atom_site_label_H
_geom_hbond_atom_site_label_A
_geom_hbond_distance_DH
_geom_hbond_distance_HA
_geom_hbond_distance_DA
_geom_hbond_angle_DHA
_geom_hbond_site_symmetry_A
O1 H1 O3 0.80(3) 2.09(3) 2.879(2) 166(3) 6_565
C2 H2 O3 0.93 2.35 2.885(3) 116.1 .
O1 H1 O3 0.80(3) 2.09(3) 2.879(2) 166(3) 6_565
C2 H2 O3 0.93 2.35 2.885(3) 116.1 .
C2 H2 O3 0.93 2.35 2.885(3) 116.1 .
O1 H1 O3 0.80(3) 2.09(3) 2.879(2) 166(3) 6_565

loop_
_geom_torsion_atom_site_label_1
_geom_torsion_atom_site_label_2
_geom_torsion_atom_site_label_3
_geom_torsion_atom_site_label_4
_geom_torsion
O2 S1 N1 C1 177.48(13)
O3 S1 N1 C1 -53.85(15)
C20 S1 N1 C1 61.49(16)
O2 S1 N1 C9 36.00(15)
O3 S1 N1 C9 164.67(13)
C20 S1 N1 C9 -79.99(15)
C9 N1 C1 C2 -164.47(17)
S1 N1 C1 C2 56.6(2)
C9 N1 C1 C6 13.9(2)
S1 N1 C1 C6 -124.97(16)
C6 C1 C2 C3 4.4(3)
N1 C1 C2 C3 -177.20(19)
C1 C2 C3 C4 -2.3(3)
C2 C3 C4 C5 -2.4(3)
C2 C3 C4 Cl1 179.77(17)
C3 C4 C5 C6 5.0(3)
Cl1 C4 C5 C6 -177.11(16)
C4 C5 C6 C1 -2.9(3)
C4 C5 C6 C7 -177.12(18)
C2 C1 C6 C5 -1.8(3)
N1 C1 C6 C5 179.81(16)
C2 C1 C6 C7 172.52(17)
N1 C1 C6 C7 -5.9(3)
C5 C6 C7 C16 -39.7(3)
C1 C6 C7 C16 146.2(2)
C5 C6 C7 C8 140.67(18)
C1 C6 C7 C8 -33.5(2)
C16 C7 C8 O1 -4.4(3)
C6 C7 C8 O1 175.32(15)
C16 C7 C8 C10 117.0(2)
C6 C7 C8 C10 -63.38(19)
C16 C7 C8 C9 -118.2(2)
C6 C7 C8 C9 61.43(19)
C1 N1 C9 C8 18.2(2)
S1 N1 C9 C8 159.47(13)
O1 C8 C9 N1 -169.97(15)
C7 C8 C9 N1 -54.6(2)
C10 C8 C9 N1 68.5(2)
O1 C8 C10 C11 66.6(2)
C7 C8 C10 C11 -53.9(2)
C9 C8 C10 C11 -173.80(19)
O1 C8 C10 C15 -110.2(2)
C7 C8 C10 C15 129.3(2)
C9 C8 C10 C15 9.4(3)
C15 C10 C11 C12 0.1(4)
C8 C10 C11 C12 -176.9(2)
C10 C11 C12 C13 -0.3(4)
C11 C12 C13 C14 0.7(4)
C12 C13 C14 C15 -0.9(4)
C11 C10 C15 C14 -0.2(3)
C8 C10 C15 C14 176.61(19)
C13 C14 C15 C10 0.7(4)
C6 C7 C16 Si1 -7.8(3)
C8 C7 C16 Si1 171.83(16)
C18 Si1 C16 C7 101.6(3)
C17 Si1 C16 C7 -23.4(3)
C19 Si1 C16 C7 -140.7(3)
O2 S1 C20 C21 159.12(17)
O3 S1 C20 C21 27.6(2)
N1 S1 C20 C21 -87.59(19)
O2 S1 C20 C25 -23.7(2)
O3 S1 C20 C25 -155.19(17)
N1 S1 C20 C25 89.62(19)
C25 C20 C21 C22 -1.3(3)
S1 C20 C21 C22 175.90(18)
C20 C21 C22 C23 -0.2(4)
C21 C22 C23 C24 1.5(4)
C21 C22 C23 C26 -177.6(3)
C22 C23 C24 C25 -1.4(4)
C26 C23 C24 C25 177.7(3)
C23 C24 C25 C20 0.0(4)
C21 C20 C25 C24 1.4(4)
S1 C20 C25 C24 -175.80(19)
